data_4034927
loop_
_publ_author_name
'Tojo, Yukiko'
'Urushibara, Ko'
'Yamamoto, Sawori'
'Mori, Hirotoshi'
'Masu, Hyuma'
'Kudo, Mayumi'
'Hirano, Tomoya'
'Azumaya, Isao'
'Kagechika, Hiroyuki'
'Tanatani, Aya'

_publ_section_title
;
 Conformational Properties of Aromatic Oligoamides Bearing Pyrrole Rings.
;
_journal_issue 8
_journal_name_full 'The Journal of organic chemistry'
_journal_page_first 4606
_journal_page_last 4617
_journal_paper_doi 10.1021/acs.joc.8b00349
_journal_volume 83
_journal_year 2018
_chemical_formula_sum 'C16 H18 N2 O3'
_chemical_formula_weight 286.32
_space_group_IT_number 2
_space_group_name_Hall '-P 1'
_space_group_name_H-M_alt 'P -1'
_symmetry_cell_setting triclinic
_symmetry_space_group_name_H-M 'P -1'
_atom_sites_solution_hydrogens geom
_atom_sites_solution_primary direct
_atom_sites_solution_secondary difmap
_audit_creation_method SHELXL-97
_cell_angle_alpha 103.183(3)
_cell_angle_beta 106.298(3)
_cell_angle_gamma 97.522(3)
_cell_formula_units_Z 2
_cell_length_a 7.1401(16)
_cell_length_b 9.047(2)
_cell_length_c 12.314(3)
_cell_measurement_reflns_used 924
_cell_measurement_temperature 120
_cell_measurement_theta_max 25.05
_cell_measurement_theta_min 2.54
_cell_volume 727.0(3)
_computing_cell_refinement 'APEX2 (Bruker AXS, 2006)'
_computing_data_collection 'APEX2 (Bruker AXS, 2006)'
_computing_data_reduction 'SAINT (Bruker AXS, 2004)'
_computing_molecular_graphics 'XSHEL (Bruker AXS,2002)'
_computing_publication_material 'XCIF (Bruker AXS, 2001)'
_computing_structure_refinement 'SHELXL-97 (Sheldrick, 1997)'
_computing_structure_solution 'SHELXS-97 (Sheldrick, 1997)'
_diffrn_ambient_temperature 120
_diffrn_detector_area_resol_mean 8.333
_diffrn_measured_fraction_theta_full 0.962
_diffrn_measured_fraction_theta_max 0.865
_diffrn_measurement_device_type 'Bruker APEXII CCD area detector'
_diffrn_measurement_method 'phi and omega scans'
_diffrn_radiation_monochromator graphite
_diffrn_radiation_source 'sealed tube'
_diffrn_radiation_type MoK\a
_diffrn_radiation_wavelength 0.71073
_diffrn_reflns_av_R_equivalents 0.0138
_diffrn_reflns_av_sigmaI/netI 0.0492
_diffrn_reflns_limit_h_max 8
_diffrn_reflns_limit_h_min -8
_diffrn_reflns_limit_k_max 7
_diffrn_reflns_limit_k_min -11
_diffrn_reflns_limit_l_max 15
_diffrn_reflns_limit_l_min -8
_diffrn_reflns_number 3464
_diffrn_reflns_theta_full 25.00
_diffrn_reflns_theta_max 26.85
_diffrn_reflns_theta_min 1.79
_exptl_absorpt_coefficient_mu 0.091
_exptl_absorpt_correction_T_max 0.9909
_exptl_absorpt_correction_T_min 0.9820
_exptl_absorpt_correction_type empirical
_exptl_absorpt_process_details
;
SADABS Sheldrick 1996
;
_exptl_crystal_colour colourless
_exptl_crystal_density_diffrn 1.308
_exptl_crystal_density_method 'not measured'
_exptl_crystal_description prismatic
_exptl_crystal_F_000 304
_exptl_crystal_size_max 0.20
_exptl_crystal_size_mid 0.20
_exptl_crystal_size_min 0.10
_refine_diff_density_max 0.213
_refine_diff_density_min -0.235
_refine_diff_density_rms 0.051
_refine_ls_extinction_method none
_refine_ls_goodness_of_fit_ref 1.026
_refine_ls_hydrogen_treatment constr
_refine_ls_matrix_type full
_refine_ls_number_parameters 193
_refine_ls_number_reflns 2702
_refine_ls_number_restraints 0
_refine_ls_restrained_S_all 1.026
_refine_ls_R_factor_all 0.0815
_refine_ls_R_factor_gt 0.0449
_refine_ls_shift/su_max 0.000
_refine_ls_shift/su_mean 0.000
_refine_ls_structure_factor_coef Fsqd
_refine_ls_weighting_details 'calc w=1/[\s^2^(Fo^2^)+(0.0467P)^2^+0.2268P] where P=(Fo^2^+2Fc^2^)/3'
_refine_ls_weighting_scheme calc
_refine_ls_wR_factor_gt 0.0965
_refine_ls_wR_factor_ref 0.1122
_reflns_number_gt 1848
_reflns_number_total 2702
_reflns_threshold_expression >2sigma(I)
_cod_data_source_file jo8b00349_si_005.cif
_cod_data_source_block compound_5
_cod_depositor_comments
;
The following automatic conversions were performed:

data item '_symmetry_cell_setting' value 'Triclinic' was changed to
'triclinic' in accordance with the
/home/data/users/saulius/crontab/automatic-downloads/current/ACS/lib/dictionaries/cif_core.dic
dictionary named 'cif_core.dic' version 2.4.2 last updated on
2011-04-26.

Automatic conversion script
Id: cif_fix_values 6909 2019-04-08 15:41:33Z antanas 
;
_cod_original_sg_symbol_H-M 'P-1   '
_cod_database_code 4034927

loop_
_symmetry_equiv_pos_as_xyz
'x, y, z'
'-x, -y, -z'

loop_
_atom_site_label
_atom_site_type_symbol
_atom_site_fract_x
_atom_site_fract_y
_atom_site_fract_z
_atom_site_U_iso_or_equiv
_atom_site_adp_type
_atom_site_occupancy
_atom_site_symmetry_multiplicity
_atom_site_calc_flag
_atom_site_refinement_flags
C1 C 0.8367(3) 0.1679(2) 0.61972(18) 0.0230(5) Uani 1 1 d .
C2 C 0.9517(3) 0.1328(2) 0.72977(18) 0.0227(5) Uani 1 1 d .
C3 C 0.9617(3) 0.2187(3) 0.84171(19) 0.0280(5) Uani 1 1 d .
H3 H 0.8834 0.2953 0.8496 0.034 Uiso 1 1 calc R
C4 C 1.0855(3) 0.1926(3) 0.9411(2) 0.0346(6) Uani 1 1 d .
H4 H 1.0923 0.2515 1.0171 0.041 Uiso 1 1 calc R
C5 C 1.1993(3) 0.0810(3) 0.9302(2) 0.0344(6) Uani 1 1 d .
H5 H 1.2828 0.0626 0.9986 0.041 Uiso 1 1 calc R
C6 C 1.1918(3) -0.0040(3) 0.8196(2) 0.0310(5) Uani 1 1 d .
H6 H 1.2703 -0.0804 0.8123 0.037 Uiso 1 1 calc R
C7 C 1.0693(3) 0.0226(2) 0.71945(19) 0.0253(5) Uani 1 1 d .
H7 H 1.0657 -0.0346 0.6437 0.030 Uiso 1 1 calc R
C8 C 0.5276(3) 0.1284(2) 0.67502(19) 0.0245(5) Uani 1 1 d .
H8A H 0.5995 0.0661 0.7210 0.037 Uiso 1 1 calc R
H8B H 0.3959 0.0665 0.6244 0.037 Uiso 1 1 calc R
H8C H 0.5117 0.2207 0.7286 0.037 Uiso 1 1 calc R
C9 C 0.5355(3) 0.2364(2) 0.51103(18) 0.0207(5) Uani 1 1 d .
C10 C 0.3496(3) 0.2731(2) 0.50306(18) 0.0227(5) Uani 1 1 d .
H10 H 0.2743 0.2576 0.5535 0.027 Uiso 1 1 calc R
C11 C 0.4398(3) 0.3363(2) 0.35801(18) 0.0219(5) Uani 1 1 d .
C12 C 0.5901(3) 0.2752(2) 0.41817(18) 0.0224(5) Uani 1 1 d .
H12 H 0.7088 0.2618 0.4002 0.027 Uiso 1 1 calc R
C13 C 0.1059(3) 0.3874(3) 0.3780(2) 0.0277(5) Uani 1 1 d .
H13A H 0.0361 0.3776 0.4350 0.042 Uiso 1 1 calc R
H13B H 0.0220 0.3236 0.2993 0.042 Uiso 1 1 calc R
H13C H 0.1336 0.4963 0.3777 0.042 Uiso 1 1 calc R
C14 C 0.4324(3) 0.4023(2) 0.26034(18) 0.0231(5) Uani 1 1 d .
C15 C 0.6028(4) 0.4497(3) 0.1272(2) 0.0342(6) Uani 1 1 d .
H15A H 0.6453 0.5641 0.1573 0.041 Uiso 1 1 calc R
H15B H 0.4703 0.4241 0.0659 0.041 Uiso 1 1 calc R
C16 C 0.7508(4) 0.3836(3) 0.0762(2) 0.0386(6) Uani 1 1 d .
H16A H 0.8813 0.4096 0.1374 0.058 Uiso 1 1 calc R
H16B H 0.7613 0.4274 0.0118 0.058 Uiso 1 1 calc R
H16C H 0.7067 0.2705 0.0459 0.058 Uiso 1 1 calc R
N1 N 0.6413(2) 0.17644(19) 0.60149(14) 0.0210(4) Uani 1 1 d .
N2 N 0.2939(2) 0.33485(19) 0.41118(15) 0.0218(4) Uani 1 1 d .
O1 O 0.9233(2) 0.19130(18) 0.54968(13) 0.0306(4) Uani 1 1 d .
O2 O 0.3042(2) 0.46648(17) 0.21543(13) 0.0291(4) Uani 1 1 d .
O3 O 0.5910(2) 0.38337(18) 0.22267(13) 0.0319(4) Uani 1 1 d .

loop_
_atom_site_aniso_label
_atom_site_aniso_U_11
_atom_site_aniso_U_22
_atom_site_aniso_U_33
_atom_site_aniso_U_23
_atom_site_aniso_U_13
_atom_site_aniso_U_12
C1 0.0228(11) 0.0206(11) 0.0279(12) 0.0090(9) 0.0096(10) 0.0056(9)
C2 0.0190(11) 0.0220(11) 0.0294(12) 0.0109(9) 0.0097(9) 0.0011(9)
C3 0.0238(12) 0.0291(12) 0.0317(13) 0.0084(10) 0.0093(10) 0.0067(10)
C4 0.0320(13) 0.0422(15) 0.0270(13) 0.0080(11) 0.0079(11) 0.0055(11)
C5 0.0275(13) 0.0450(15) 0.0321(14) 0.0199(12) 0.0042(10) 0.0080(11)
C6 0.0271(12) 0.0297(13) 0.0388(14) 0.0141(11) 0.0097(11) 0.0089(10)
C7 0.0238(11) 0.0253(12) 0.0297(12) 0.0112(10) 0.0102(10) 0.0058(9)
C8 0.0214(11) 0.0264(12) 0.0300(12) 0.0125(10) 0.0117(10) 0.0041(9)
C9 0.0175(10) 0.0192(11) 0.0244(11) 0.0067(9) 0.0051(9) 0.0026(9)
C10 0.0221(11) 0.0234(12) 0.0248(12) 0.0093(9) 0.0095(9) 0.0037(9)
C11 0.0198(11) 0.0210(11) 0.0246(11) 0.0063(9) 0.0073(9) 0.0025(9)
C12 0.0176(11) 0.0230(12) 0.0295(12) 0.0097(9) 0.0097(9) 0.0050(9)
C13 0.0198(11) 0.0310(13) 0.0358(13) 0.0147(10) 0.0088(10) 0.0078(10)
C14 0.0201(11) 0.0215(11) 0.0259(12) 0.0065(9) 0.0050(9) 0.0042(9)
C15 0.0366(14) 0.0442(15) 0.0377(14) 0.0282(12) 0.0193(11) 0.0160(12)
C16 0.0398(14) 0.0507(16) 0.0432(15) 0.0282(13) 0.0233(12) 0.0212(12)
N1 0.0192(9) 0.0239(10) 0.0243(10) 0.0120(8) 0.0094(7) 0.0046(7)
N2 0.0175(9) 0.0231(10) 0.0267(10) 0.0098(8) 0.0073(8) 0.0049(7)
O1 0.0258(8) 0.0437(10) 0.0344(9) 0.0224(8) 0.0158(7) 0.0142(7)
O2 0.0266(8) 0.0326(9) 0.0317(9) 0.0138(7) 0.0083(7) 0.0115(7)
O3 0.0290(9) 0.0453(10) 0.0363(9) 0.0271(8) 0.0170(7) 0.0166(8)

loop_
_atom_type_symbol
_atom_type_description
_atom_type_scat_dispersion_real
_atom_type_scat_dispersion_imag
_atom_type_scat_source
C C 0.0033 0.0016 'International Tables Vol C Tables 4.2.6.8 and 6.1.1.4'
H H 0.0000 0.0000 'International Tables Vol C Tables 4.2.6.8 and 6.1.1.4'
N N 0.0061 0.0033 'International Tables Vol C Tables 4.2.6.8 and 6.1.1.4'
O O 0.0106 0.0060 'International Tables Vol C Tables 4.2.6.8 and 6.1.1.4'

loop_
_geom_angle_atom_site_label_1
_geom_angle_atom_site_label_2
_geom_angle_atom_site_label_3
_geom_angle
O1 C1 N1 122.06(19)
O1 C1 C2 118.76(18)
N1 C1 C2 119.16(18)
C7 C2 C3 119.3(2)
C7 C2 C1 118.12(19)
C3 C2 C1 122.14(19)
C4 C3 C2 120.1(2)
C4 C3 H3 119.9
C2 C3 H3 119.9
C5 C4 C3 120.2(2)
C5 C4 H4 119.9
C3 C4 H4 119.9
C4 C5 C6 120.2(2)
C4 C5 H5 119.9
C6 C5 H5 119.9
C5 C6 C7 120.0(2)
C5 C6 H6 120.0
C7 C6 H6 120.0
C6 C7 C2 120.2(2)
C6 C7 H7 119.9
C2 C7 H7 119.9
N1 C8 H8A 109.5
N1 C8 H8B 109.5
H8A C8 H8B 109.5
N1 C8 H8C 109.5
H8A C8 H8C 109.5
H8B C8 H8C 109.5
C10 C9 C12 106.74(18)
C10 C9 N1 123.11(18)
C12 C9 N1 130.11(18)
N2 C10 C9 108.67(18)
N2 C10 H10 125.7
C9 C10 H10 125.7
N2 C11 C12 108.25(18)
N2 C11 C14 123.17(18)
C12 C11 C14 128.47(19)
C11 C12 C9 107.53(18)
C11 C12 H12 126.2
C9 C12 H12 126.2
N2 C13 H13A 109.5
N2 C13 H13B 109.5
H13A C13 H13B 109.5
N2 C13 H13C 109.5
H13A C13 H13C 109.5
H13B C13 H13C 109.5
O2 C14 O3 122.63(19)
O2 C14 C11 126.59(19)
O3 C14 C11 110.78(17)
O3 C15 C16 108.25(18)
O3 C15 H15A 110.0
C16 C15 H15A 110.0
O3 C15 H15B 110.0
C16 C15 H15B 110.0
H15A C15 H15B 108.4
C15 C16 H16A 109.5
C15 C16 H16B 109.5
H16A C16 H16B 109.5
C15 C16 H16C 109.5
H16A C16 H16C 109.5
H16B C16 H16C 109.5
C1 N1 C9 121.62(17)
C1 N1 C8 122.84(17)
C9 N1 C8 115.53(16)
C10 N2 C11 108.79(16)
C10 N2 C13 123.16(17)
C11 N2 C13 128.04(17)
C14 O3 C15 115.64(16)

loop_
_geom_bond_atom_site_label_1
_geom_bond_atom_site_label_2
_geom_bond_distance
C1 O1 1.233(2)
C1 N1 1.365(3)
C1 C2 1.500(3)
C2 C7 1.392(3)
C2 C3 1.397(3)
C3 C4 1.384(3)
C3 H3 0.9500
C4 C5 1.382(3)
C4 H4 0.9500
C5 C6 1.385(3)
C5 H5 0.9500
C6 C7 1.389(3)
C6 H6 0.9500
C7 H7 0.9500
C8 N1 1.472(2)
C8 H8A 0.9800
C8 H8B 0.9800
C8 H8C 0.9800
C9 C10 1.393(3)
C9 C12 1.407(3)
C9 N1 1.420(3)
C10 N2 1.358(3)
C10 H10 0.9500
C11 N2 1.378(2)
C11 C12 1.379(3)
C11 C14 1.451(3)
C12 H12 0.9500
C13 N2 1.464(2)
C13 H13A 0.9800
C13 H13B 0.9800
C13 H13C 0.9800
C14 O2 1.218(2)
C14 O3 1.355(2)
C15 O3 1.454(3)
C15 C16 1.495(3)
C15 H15A 0.9900
C15 H15B 0.9900
C16 H16A 0.9800
C16 H16B 0.9800
C16 H16C 0.9800
